data_7037209
loop_
_publ_author_name
'Xu, Na'
'Zhang, Ju-Wen'
'Wang, Xiu-Li'
'Liu, Guo-Cheng'
'Li, Tian-Jiao'

_publ_section_title
;
 Solvent-induced Mn(ii)/Zn(ii)/Co(ii) organopolymolybdate compounds
 constructed by bis-pyridyl-bis-amide ligands through the Mo-N bond:
 synthesis, structures and properties.
;
_journal_issue 2
_journal_name_full 'Dalton transactions (Cambridge, England : 2003)'
_journal_page_first 760
_journal_page_last 767
_journal_paper_doi 10.1039/c5dt03375f
_journal_volume 45
_journal_year 2015
_chemical_formula_sum 'C55 H57 Mo8 N12 O39 Zn2'
_chemical_formula_weight 2408.38
_space_group_crystal_system triclinic
_space_group_IT_number 2
_space_group_name_Hall '-P 1'
_space_group_name_H-M_alt 'P -1'
_symmetry_space_group_name_Hall '-P 1'
_symmetry_space_group_name_H-M 'P -1'
_atom_sites_solution_hydrogens mixed
_audit_creation_method SHELXL-2014/7
_audit_update_record
;
2015-10-16 deposited with the CCDC.
2015-11-08 downloaded from the CCDC.
;
_cell_angle_alpha 106.088(2)
_cell_angle_beta 106.707(2)
_cell_angle_gamma 97.176(2)
_cell_formula_units_Z 1
_cell_length_a 11.7091(11)
_cell_length_b 13.2967(11)
_cell_length_c 13.6131(11)
_cell_measurement_reflns_used 2044
_cell_measurement_temperature 293(2)
_cell_measurement_theta_max 24.8265
_cell_measurement_theta_min 2.1885
_cell_volume 1901.7(3)
_computing_cell_refinement 'Bruker XSCANS'
_computing_data_collection 'Bruker XSCANS'
_computing_data_reduction 'Bruker SHELXTL'
_computing_molecular_graphics 'Bruker SHELXTL'
_computing_publication_material 'Bruker SHELXTL'
_computing_structure_refinement 'SHELXL-2014/7 (Sheldrick, 2014)'
_computing_structure_solution 'Bruker SHELXTL'
_diffrn_ambient_temperature 293(2)
_diffrn_measured_fraction_theta_full 0.999
_diffrn_measured_fraction_theta_max 0.999
_diffrn_measurement_device_type 'Bruker P4'
_diffrn_measurement_method '\w scans'
_diffrn_radiation_type MoK\a
_diffrn_radiation_wavelength 0.71073
_diffrn_reflns_av_R_equivalents 0.0354
_diffrn_reflns_av_unetI/netI 0.0718
_diffrn_reflns_laue_measured_fraction_full 0.999
_diffrn_reflns_laue_measured_fraction_max 0.999
_diffrn_reflns_limit_h_max 13
_diffrn_reflns_limit_h_min -13
_diffrn_reflns_limit_k_max 14
_diffrn_reflns_limit_k_min -15
_diffrn_reflns_limit_l_max 12
_diffrn_reflns_limit_l_min -16
_diffrn_reflns_number 10975
_diffrn_reflns_point_group_measured_fraction_full 0.999
_diffrn_reflns_point_group_measured_fraction_max 0.999
_diffrn_reflns_theta_full 25.000
_diffrn_reflns_theta_max 25.000
_diffrn_reflns_theta_min 1.635
_exptl_absorpt_coefficient_mu 1.992
_exptl_absorpt_correction_T_max 0.631
_exptl_absorpt_correction_T_min 0.568
_exptl_absorpt_correction_type numerical
_exptl_absorpt_process_details 'ABSCOR by T.Higashi    8  March, 1995'
_exptl_crystal_colour yellow
_exptl_crystal_density_diffrn 2.103
_exptl_crystal_description block
_exptl_crystal_F_000 1179
_exptl_crystal_size_max 0.250
_exptl_crystal_size_mid 0.230
_exptl_crystal_size_min 0.200
_refine_diff_density_max 1.922
_refine_diff_density_min -0.665
_refine_diff_density_rms 0.170
_refine_ls_extinction_method none
_refine_ls_goodness_of_fit_ref 1.029
_refine_ls_hydrogen_treatment constr
_refine_ls_matrix_type full
_refine_ls_number_parameters 549
_refine_ls_number_reflns 6690
_refine_ls_number_restraints 12
_refine_ls_restrained_S_all 1.030
_refine_ls_R_factor_all 0.0743
_refine_ls_R_factor_gt 0.0455
_refine_ls_shift/su_max 0.001
_refine_ls_shift/su_mean 0.000
_refine_ls_structure_factor_coef Fsqd
_refine_ls_weighting_details 'w=1/[\s^2^(Fo^2^)+(0.0659P)^2^+2.8766P] where P=(Fo^2^+2Fc^2^)/3'
_refine_ls_weighting_scheme calc
_refine_ls_wR_factor_gt 0.1173
_refine_ls_wR_factor_ref 0.1292
_reflns_Friedel_coverage 0.000
_reflns_number_gt 4921
_reflns_number_total 6690
_reflns_threshold_expression 'I > 2\s(I)'
_cod_data_source_file c5dt03375f2.cif
_cod_data_source_block 2
_cod_depositor_comments 'Adding full bibliography for 7037208--7037210.cif.'
_cod_database_code 7037209
_shelx_shelxl_version_number 2014/7
_shelx_space_group_comment
;
The symmetry employed for this shelxl refinement is uniquely defined
by the following loop, which should always be used as a source of
symmetry information in preference to the above space-group names.
They are only intended as comments.
;
_shelx_estimated_absorpt_t_min 0.636
_shelx_estimated_absorpt_t_max 0.691

loop_
_space_group_symop_operation_xyz
'x, y, z'
'-x, -y, -z'

loop_
_atom_site_label
_atom_site_type_symbol
_atom_site_fract_x
_atom_site_fract_y
_atom_site_fract_z
_atom_site_U_iso_or_equiv
_atom_site_adp_type
_atom_site_occupancy
_atom_site_site_symmetry_order
_atom_site_calc_flag
_atom_site_refinement_flags_posn
_atom_site_refinement_flags_adp
_atom_site_refinement_flags_occupancy
Zn1 Zn 0.54187(19) 0.61788(17) 0.07191(16) 0.0300(5) Uani 0.5 1 d . . P
Zn2 Zn -0.5000 0.0000 0.5000 0.0252(3) Uani 1 2 d S . P
Mo1 Mo 0.66332(6) 0.90338(5) 0.12918(5) 0.01666(17) Uani 1 1 d . . .
Mo2 Mo 0.60031(6) 0.99896(5) -0.07178(5) 0.01374(17) Uani 1 1 d . . .
Mo3 Mo 0.68719(6) 1.15558(5) 0.24779(5) 0.01815(17) Uani 1 1 d . . .
Mo4 Mo 0.46769(6) 1.27224(5) 0.17304(5) 0.01751(17) Uani 1 1 d . . .
C1 C 0.1310(8) 0.4613(7) 0.6274(8) 0.037(2) Uani 1 1 d . . .
H1A H 0.1386 0.4841 0.7004 0.044 Uiso 1 1 calc R U .
C3 C -0.0465(9) 0.3076(8) 0.6742(8) 0.045(3) Uani 1 1 d . . .
C4 C 0.6150(10) 0.6657(7) 0.3122(7) 0.041(2) Uani 1 1 d . . .
H4A H 0.6846 0.6948 0.3009 0.049 Uiso 1 1 calc R U .
C5 C 0.2986(10) 0.5226(8) 0.3530(8) 0.043(2) Uani 1 1 d . . .
C6 C 0.0128(8) 1.0309(8) 0.4143(7) 0.033(2) Uani 1 1 d . . .
C7 C -0.1594(10) 0.2529(8) 0.6878(8) 0.045(3) Uani 1 1 d . . .
C8 C 0.0513(8) 1.0701(7) 0.6051(7) 0.034(2) Uani 1 1 d . . .
H8 H 0.0865 1.1177 0.6758 0.040 Uiso 1 1 calc R U .
C9 C 0.6188(9) 0.6820(7) 0.4178(8) 0.043(3) Uani 1 1 d . . .
H9 H 0.6886 0.7220 0.4761 0.052 Uiso 1 1 calc R U .
C10 C -0.3532(11) 0.1561(9) 0.7248(8) 0.057(3) Uani 1 1 d . . .
H10 H -0.4205 0.1235 0.7369 0.068 Uiso 1 1 calc R U .
C11 C 0.2052(8) 0.4772(7) 0.4827(7) 0.033(2) Uani 1 1 d . . .
C12 C 0.5166(9) 0.6375(7) 0.4343(7) 0.042(3) Uani 1 1 d . . .
H12 H 0.5166 0.6469 0.5046 0.051 Uiso 1 1 calc R U .
C13 C -0.2589(14) 0.2292(10) 0.8140(9) 0.087(5) Uani 1 1 d . . .
H13 H -0.2630 0.2447 0.8837 0.104 Uiso 1 1 calc R U .
C14 C 0.1070(9) 0.3934(7) 0.4082(8) 0.043(2) Uani 1 1 d . . .
H14 H 0.0986 0.3709 0.3350 0.052 Uiso 1 1 calc R U .
C15 C 0.4139(9) 0.5788(6) 0.3467(7) 0.032(2) Uani 1 1 d . . .
C16 C -0.2572(8) 0.1795(7) 0.6065(7) 0.032(2) Uani 1 1 d . . .
H16 H -0.2569 0.1631 0.5356 0.038 Uiso 1 1 calc R U .
C17 C 0.4191(10) 0.5683(7) 0.2434(8) 0.043(2) Uani 1 1 d . . .
H17 H 0.3503 0.5297 0.1833 0.052 Uiso 1 1 calc R U .
C18 C 0.0350(8) 0.3769(7) 0.5521(8) 0.033(2) Uani 1 1 d . . .
C19 C 0.2138(9) 0.5098(7) 0.5916(8) 0.040(2) Uani 1 1 d . . .
H19 H 0.2775 0.5661 0.6414 0.048 Uiso 1 1 calc R U .
C20 C 0.0243(9) 0.3453(7) 0.4429(8) 0.042(2) Uani 1 1 d . . .
H20 H -0.0407 0.2903 0.3927 0.050 Uiso 1 1 calc R U .
C21 C 0.1324(7) 1.0978(6) 0.3206(6) 0.0215(18) Uani 1 1 d . . .
C22 C 0.1738(7) 1.2098(6) 0.0692(6) 0.0245(18) Uani 1 1 d . . .
H22 H 0.1862 1.2350 0.0150 0.029 Uiso 1 1 calc R U .
C23 C 0.0634(8) 1.1008(8) 0.5185(7) 0.037(2) Uani 1 1 d . . .
H23 H 0.1063 1.1696 0.5313 0.044 Uiso 1 1 calc R U .
C24 C 0.1370(7) 1.1347(6) 0.2269(6) 0.0212(17) Uani 1 1 d . . .
C25 C 0.0378(8) 1.1192(7) 0.1346(6) 0.0273(19) Uani 1 1 d . . .
H25 H -0.0396 1.0828 0.1258 0.033 Uiso 1 1 calc R U .
C26 C -0.1611(13) 0.2769(10) 0.7962(9) 0.081(5) Uani 1 1 d . . .
H26 H -0.0957 0.3248 0.8540 0.098 Uiso 1 1 calc R U .
C27 C 0.0576(8) 1.1601(7) 0.0555(7) 0.031(2) Uani 1 1 d . . .
H27 H -0.0073 1.1538 -0.0060 0.037 Uiso 1 1 calc R U .
C28 C 0.2496(7) 1.1894(6) 0.2352(6) 0.0200(17) Uani 1 1 d . . .
H28 H 0.3148 1.2032 0.2989 0.024 Uiso 1 1 calc R U .
C30 C 0.2464(18) 0.6202(14) -0.0820(14) 0.038(5) Uani 0.5 1 d . . P
H30A H 0.2598 0.5989 -0.1504 0.057 Uiso 0.5 1 calc R U P
H30B H 0.2031 0.6771 -0.0788 0.057 Uiso 0.5 1 calc R U P
H30C H 0.1989 0.5601 -0.0748 0.057 Uiso 0.5 1 calc R U P
N1 N 0.2968(7) 0.5294(6) 0.4534(6) 0.0371(19) Uani 1 1 d . . .
H1 H 0.3595 0.5710 0.5066 0.045 Uiso 1 1 calc R U .
N2 N -0.3524(7) 0.1305(5) 0.6233(6) 0.0321(18) Uani 1 1 d . . .
N3 N -0.0596(7) 0.3250(6) 0.5806(6) 0.0352(18) Uani 1 1 d . . .
H3 H -0.1315 0.3031 0.5325 0.042 Uiso 1 1 calc R U .
N4 N 0.0257(6) 1.0642(6) 0.3269(5) 0.0346(19) Uani 1 1 d . . .
H4 H -0.0392 1.0622 0.2761 0.041 Uiso 1 1 calc R U .
N5 N 0.2703(6) 1.2235(5) 0.1574(5) 0.0200(14) Uani 1 1 d . . .
N6 N 0.5184(8) 0.6112(7) 0.2266(6) 0.044(2) Uani 1 1 d . . .
O4 O 0.0515(8) 0.3356(7) 0.7487(7) 0.089(3) Uani 1 1 d . U .
O5 O 0.2280(5) 1.1005(6) 0.3894(5) 0.0404(17) Uani 1 1 d . . .
O6 O 0.4870(5) 1.3402(4) 0.3057(4) 0.0276(13) Uani 1 1 d . . .
O7 O 0.6281(5) 1.2608(4) 0.1812(4) 0.0192(11) Uani 1 1 d . . .
O8 O 0.7101(5) 1.2244(4) 0.3807(4) 0.0293(14) Uani 1 1 d . . .
O9 O 0.6399(5) 0.7839(4) 0.1526(4) 0.0296(14) Uani 1 1 d . . .
O10 O 0.4394(5) 1.3600(4) 0.1040(5) 0.0311(14) Uani 1 1 d . . .
O11 O 0.3788(13) 0.6624(11) 0.0174(11) 0.046(3) Uani 0.5 1 d . . P
O12 O 0.8153(5) 0.9325(4) 0.1451(4) 0.0270(13) Uani 1 1 d . . .
O13 O 0.7470(5) 1.0255(4) -0.0659(4) 0.0253(13) Uani 1 1 d . . .
O14 O 0.5429(5) 1.1055(4) -0.1032(4) 0.0195(12) Uani 1 1 d . . .
O15 O 0.4793(5) 1.1168(4) 0.2061(4) 0.0176(11) Uani 1 1 d . . .
O16 O 0.8276(5) 1.1736(4) 0.2343(4) 0.0260(13) Uani 1 1 d . . .
O17 O 0.6107(4) 1.0418(4) 0.0798(4) 0.0146(11) Uani 1 1 d . . .
O18 O 0.6725(5) 1.0118(4) 0.2612(4) 0.0200(12) Uani 1 1 d . . .
O19 O 0.6021(5) 0.8570(4) -0.0277(4) 0.0163(11) Uani 1 1 d . . .
O20 O 0.2121(7) 0.4711(7) 0.2703(6) 0.071(3) Uani 1 1 d . . .
O1W O -0.6321(6) 0.0512(5) 0.5723(5) 0.0335(14) Uani 1 1 d . . .
H1WA H -0.6369 0.0149 0.6234 0.040 Uiso 1 1 d R U .
H1WB H -0.7106 0.0337 0.5166 0.040 Uiso 1 1 d R U .
O2W O -0.5398(5) 0.0982(5) 0.4031(4) 0.0295(14) Uani 1 1 d . . .
H2WA H -0.6178 0.1150 0.4006 0.035 Uiso 1 1 d R U .
H2WB H -0.5425 0.0607 0.3310 0.035 Uiso 1 1 d R U .
O3W O 0.4646(13) 0.4676(9) -0.0320(10) 0.044(3) Uani 0.5 1 d . U P
H3WA H 0.4701 0.4637 -0.0938 0.053 Uiso 0.5 1 d R U P
H3WB H 0.5018 0.4238 -0.0080 0.053 Uiso 0.5 1 d R U P
O4W O 0.7176(12) 0.5841(10) 0.0954(10) 0.044(3) Uani 0.5 1 d . . P
H4WA H 0.7094 0.5078 0.0682 0.053 Uiso 0.5 1 d R U P
H4WB H 0.7640 0.6106 0.1716 0.053 Uiso 0.5 1 d R U P

loop_
_atom_site_aniso_label
_atom_site_aniso_U_11
_atom_site_aniso_U_22
_atom_site_aniso_U_33
_atom_site_aniso_U_23
_atom_site_aniso_U_13
_atom_site_aniso_U_12
Zn1 0.0301(12) 0.0285(11) 0.0292(12) 0.0075(9) 0.0105(9) 0.0030(9)
Zn2 0.0232(8) 0.0339(8) 0.0212(7) 0.0140(6) 0.0082(6) 0.0031(6)
Mo1 0.0160(4) 0.0207(3) 0.0131(3) 0.0079(3) 0.0032(3) 0.0026(3)
Mo2 0.0128(3) 0.0163(3) 0.0108(3) 0.0045(3) 0.0041(3) -0.0016(3)
Mo3 0.0156(4) 0.0208(4) 0.0125(3) 0.0034(3) 0.0010(3) -0.0018(3)
Mo4 0.0180(4) 0.0160(3) 0.0169(4) 0.0051(3) 0.0057(3) -0.0006(3)
C1 0.026(5) 0.039(5) 0.035(5) 0.004(4) 0.007(4) -0.007(4)
C3 0.035(6) 0.040(6) 0.040(6) 0.015(5) -0.007(5) -0.014(5)
C4 0.045(7) 0.043(6) 0.032(6) 0.011(5) 0.015(5) 0.004(5)
C5 0.049(7) 0.042(6) 0.031(6) 0.005(5) 0.011(5) 0.009(5)
C6 0.021(5) 0.060(6) 0.027(5) 0.028(5) 0.012(4) 0.005(4)
C7 0.047(7) 0.047(6) 0.034(6) 0.022(5) -0.001(5) -0.007(5)
C8 0.032(5) 0.046(6) 0.022(5) 0.012(4) 0.010(4) 0.004(4)
C9 0.045(6) 0.044(6) 0.030(5) 0.009(5) 0.008(5) -0.011(5)
C10 0.069(8) 0.067(7) 0.023(5) 0.012(5) 0.015(5) -0.020(6)
C11 0.022(5) 0.029(5) 0.038(6) 0.005(4) 0.006(4) 0.002(4)
C12 0.049(7) 0.045(6) 0.021(5) 0.002(4) 0.010(4) -0.009(5)
C13 0.121(13) 0.090(10) 0.023(6) 0.007(6) 0.023(7) -0.040(9)
C14 0.035(6) 0.043(6) 0.039(6) 0.006(5) 0.006(5) -0.003(5)
C15 0.038(6) 0.022(4) 0.032(5) 0.008(4) 0.008(4) 0.006(4)
C16 0.041(6) 0.029(5) 0.019(5) 0.009(4) 0.003(4) -0.003(4)
C17 0.041(6) 0.041(6) 0.036(6) -0.001(5) 0.005(5) 0.015(5)
C18 0.023(5) 0.025(4) 0.045(6) 0.011(4) 0.005(4) 0.000(4)
C19 0.029(6) 0.034(5) 0.042(6) 0.004(4) 0.007(4) -0.008(4)
C20 0.036(6) 0.036(5) 0.035(6) 0.006(4) -0.002(4) -0.011(4)
C21 0.024(5) 0.029(4) 0.014(4) 0.006(3) 0.012(4) 0.006(4)
C22 0.023(5) 0.036(5) 0.025(5) 0.017(4) 0.015(4) 0.010(4)
C23 0.032(6) 0.051(6) 0.032(5) 0.025(5) 0.012(4) -0.002(4)
C24 0.017(4) 0.032(4) 0.019(4) 0.011(4) 0.009(3) 0.006(3)
C25 0.018(5) 0.045(5) 0.023(5) 0.015(4) 0.012(4) 0.004(4)
C26 0.099(11) 0.078(9) 0.037(7) 0.021(6) 0.004(7) -0.045(8)
C27 0.029(5) 0.048(6) 0.020(5) 0.014(4) 0.009(4) 0.015(4)
C28 0.019(4) 0.026(4) 0.015(4) 0.004(3) 0.007(3) 0.006(3)
C30 0.060(14) 0.030(10) 0.034(11) 0.008(8) 0.036(10) 0.000(9)
N1 0.027(4) 0.039(4) 0.037(5) 0.005(4) 0.009(4) -0.002(3)
N2 0.038(5) 0.034(4) 0.027(4) 0.017(3) 0.010(3) 0.000(3)
N3 0.020(4) 0.041(4) 0.033(4) 0.010(4) -0.001(3) -0.006(3)
N4 0.018(4) 0.064(5) 0.024(4) 0.028(4) 0.002(3) -0.001(4)
N5 0.024(4) 0.022(3) 0.018(4) 0.008(3) 0.011(3) 0.006(3)
N6 0.048(6) 0.055(5) 0.027(5) 0.006(4) 0.014(4) 0.014(4)
O4 0.067(6) 0.101(7) 0.066(6) 0.047(5) -0.020(4) -0.039(5)
O5 0.021(4) 0.082(5) 0.030(4) 0.037(4) 0.007(3) 0.013(3)
O6 0.030(4) 0.027(3) 0.022(3) 0.002(2) 0.010(3) 0.003(3)
O7 0.016(3) 0.018(3) 0.023(3) 0.008(2) 0.006(2) 0.000(2)
O8 0.034(4) 0.030(3) 0.015(3) 0.004(2) 0.001(3) 0.001(3)
O9 0.036(4) 0.027(3) 0.030(3) 0.016(3) 0.012(3) 0.007(3)
O10 0.031(4) 0.029(3) 0.039(4) 0.019(3) 0.013(3) 0.003(3)
O11 0.040(9) 0.055(9) 0.055(9) 0.023(7) 0.026(7) 0.015(7)
O12 0.016(3) 0.035(3) 0.025(3) 0.005(3) 0.004(2) 0.003(2)
O13 0.017(3) 0.030(3) 0.027(3) 0.009(3) 0.007(2) 0.001(2)
O14 0.021(3) 0.023(3) 0.019(3) 0.012(2) 0.009(2) 0.004(2)
O15 0.018(3) 0.018(3) 0.012(3) 0.001(2) 0.004(2) -0.002(2)
O16 0.017(3) 0.028(3) 0.025(3) 0.003(2) 0.003(2) -0.002(2)
O17 0.016(3) 0.020(3) 0.007(3) 0.004(2) 0.005(2) 0.002(2)
O18 0.019(3) 0.023(3) 0.019(3) 0.012(2) 0.004(2) 0.002(2)
O19 0.015(3) 0.020(3) 0.014(3) 0.009(2) 0.003(2) 0.003(2)
O20 0.051(5) 0.092(6) 0.041(5) 0.010(4) 0.000(4) -0.022(5)
O1W 0.035(4) 0.046(4) 0.030(3) 0.022(3) 0.015(3) 0.013(3)
O2W 0.026(3) 0.045(4) 0.029(3) 0.023(3) 0.014(3) 0.014(3)
O3W 0.062(8) 0.029(7) 0.040(7) 0.014(5) 0.016(6) 0.008(5)
O4W 0.044(9) 0.037(7) 0.029(7) -0.005(6) -0.009(6) 0.013(6)

loop_
_atom_type_symbol
_atom_type_description
_atom_type_scat_dispersion_real
_atom_type_scat_dispersion_imag
_atom_type_scat_source
C C 0.0033 0.0016 'International Tables Vol C Tables 4.2.6.8 and 6.1.1.4'
H H 0.0000 0.0000 'International Tables Vol C Tables 4.2.6.8 and 6.1.1.4'
N N 0.0061 0.0033 'International Tables Vol C Tables 4.2.6.8 and 6.1.1.4'
O O 0.0106 0.0060 'International Tables Vol C Tables 4.2.6.8 and 6.1.1.4'
Zn Zn 0.2839 1.4301 'International Tables Vol C Tables 4.2.6.8 and 6.1.1.4'
Mo Mo -1.6832 0.6857 'International Tables Vol C Tables 4.2.6.8 and 6.1.1.4'

loop_
_geom_angle_atom_site_label_1
_geom_angle_atom_site_label_2
_geom_angle_atom_site_label_3
_geom_angle
_geom_angle_site_symmetry_1
_geom_angle_site_symmetry_3
O3W Zn1 O3W 22.6(12) 2_665 .
O3W Zn1 O11 112.0(9) 2_665 .
O3W Zn1 O11 89.5(6) . .
O3W Zn1 O4W 69.0(8) 2_665 .
O3W Zn1 O4W 90.4(6) . .
O11 Zn1 O4W 165.4(5) . .
O3W Zn1 O9 153.4(8) 2_665 .
O3W Zn1 O9 166.3(4) . .
O11 Zn1 O9 91.8(4) . .
O4W Zn1 O9 84.9(4) . .
O3W Zn1 N6 99.7(7) 2_665 .
O3W Zn1 N6 103.7(4) . .
O11 Zn1 N6 94.5(4) . .
O4W Zn1 N6 99.7(4) . .
O9 Zn1 N6 89.8(3) . .
O3W Zn1 Zn1 14.6(8) 2_665 2_665
O3W Zn1 Zn1 7.9(4) . 2_665
O11 Zn1 Zn1 97.4(4) . 2_665
O4W Zn1 Zn1 82.9(3) . 2_665
O9 Zn1 Zn1 164.0(2) . 2_665
N6 Zn1 Zn1 102.5(2) . 2_665
O2W Zn2 O2W 180.0 2_456 .
O2W Zn2 O1W 89.5(2) 2_456 2_456
O2W Zn2 O1W 90.5(2) . 2_456
O2W Zn2 O1W 90.5(2) 2_456 .
O2W Zn2 O1W 89.5(2) . .
O1W Zn2 O1W 180.0 2_456 .
O2W Zn2 N2 90.3(2) 2_456 2_456
O2W Zn2 N2 89.7(2) . 2_456
O1W Zn2 N2 92.3(3) 2_456 2_456
O1W Zn2 N2 87.7(3) . 2_456
O2W Zn2 N2 89.7(2) 2_456 .
O2W Zn2 N2 90.3(2) . .
O1W Zn2 N2 87.7(3) 2_456 .
O1W Zn2 N2 92.3(3) . .
N2 Zn2 N2 180.0 2_456 .
O12 Mo1 O9 104.9(3) . .
O12 Mo1 O18 96.8(2) . .
O9 Mo1 O18 105.5(2) . .
O12 Mo1 O19 97.0(2) . .
O9 Mo1 O19 101.5(2) . .
O18 Mo1 O19 145.3(2) . .
O12 Mo1 O17 98.6(2) . .
O9 Mo1 O17 156.3(2) . .
O18 Mo1 O17 74.41(18) . .
O19 Mo1 O17 72.15(18) . .
O12 Mo1 O14 169.4(2) . 2_675
O9 Mo1 O14 85.7(2) . 2_675
O18 Mo1 O14 79.3(2) . 2_675
O19 Mo1 O14 81.30(19) . 2_675
O17 Mo1 O14 70.95(17) . 2_675
O13 Mo2 O14 104.3(2) . .
O13 Mo2 O15 104.0(2) . 2_675
O14 Mo2 O15 101.5(2) . 2_675
O13 Mo2 O17 103.9(2) . .
O14 Mo2 O17 97.8(2) . .
O15 Mo2 O17 140.7(2) 2_675 .
O13 Mo2 O19 97.9(2) . .
O14 Mo2 O19 157.7(2) . .
O15 Mo2 O19 75.20(19) 2_675 .
O17 Mo2 O19 74.02(19) . .
O13 Mo2 O17 179.1(2) . 2_675
O14 Mo2 O17 76.6(2) . 2_675
O15 Mo2 O17 75.71(18) 2_675 2_675
O17 Mo2 O17 75.9(2) . 2_675
O19 Mo2 O17 81.27(17) . 2_675
O16 Mo3 O8 105.6(3) . .
O16 Mo3 O7 96.5(2) . .
O8 Mo3 O7 99.5(2) . .
O16 Mo3 O18 100.0(2) . .
O8 Mo3 O18 96.7(2) . .
O7 Mo3 O18 152.7(2) . .
O16 Mo3 O17 89.5(2) . .
O8 Mo3 O17 163.7(2) . .
O7 Mo3 O17 84.43(19) . .
O18 Mo3 O17 74.20(19) . .
O16 Mo3 O15 161.4(2) . .
O8 Mo3 O15 92.1(2) . .
O7 Mo3 O15 74.45(19) . .
O18 Mo3 O15 83.19(19) . .
O17 Mo3 O15 73.59(17) . .
O10 Mo4 O6 106.6(3) . .
O10 Mo4 O7 103.5(2) . .
O6 Mo4 O7 101.7(2) . .
O10 Mo4 O19 90.7(2) . 2_675
O6 Mo4 O19 155.5(2) . 2_675
O7 Mo4 O19 90.6(2) . 2_675
O10 Mo4 O15 160.4(2) . .
O6 Mo4 O15 92.4(2) . .
O7 Mo4 O15 77.09(19) . .
O19 Mo4 O15 69.63(18) 2_675 .
O10 Mo4 N5 93.4(3) . .
O6 Mo4 N5 84.4(2) . .
O7 Mo4 N5 159.4(2) . .
O19 Mo4 N5 77.2(2) 2_675 .
O15 Mo4 N5 83.1(2) . .
C19 C1 C18 118.9(9) . .
C19 C1 H1A 120.5 . .
C18 C1 H1A 120.5 . .
O4 C3 N3 122.7(9) . .
O4 C3 C7 119.9(9) . .
N3 C3 C7 117.4(8) . .
N6 C4 C9 123.7(9) . .
N6 C4 H4A 118.1 . .
C9 C4 H4A 118.1 . .
O20 C5 N1 122.5(10) . .
O20 C5 C15 120.9(9) . .
N1 C5 C15 116.5(9) . .
C8 C6 C23 120.0(7) 2_576 .
C8 C6 N4 120.3(8) 2_576 .
C23 C6 N4 119.7(8) . .
C16 C7 C26 117.4(9) . .
C16 C7 C3 126.1(9) . .
C26 C7 C3 116.4(9) . .
C6 C8 C23 119.4(8) 2_576 .
C6 C8 H8 120.3 2_576 .
C23 C8 H8 120.3 . .
C12 C9 C4 118.1(9) . .
C12 C9 H9 121.0 . .
C4 C9 H9 121.0 . .
N2 C10 C13 123.7(10) . .
N2 C10 H10 118.1 . .
C13 C10 H10 118.1 . .
C19 C11 C14 118.2(8) . .
C19 C11 N1 118.1(8) . .
C14 C11 N1 123.6(8) . .
C9 C12 C15 120.0(9) . .
C9 C12 H12 120.0 . .
C15 C12 H12 120.0 . .
C26 C13 C10 118.0(10) . .
C26 C13 H13 121.0 . .
C10 C13 H13 121.0 . .
C20 C14 C11 120.3(9) . .
C20 C14 H14 119.9 . .
C11 C14 H14 119.9 . .
C12 C15 C17 117.4(9) . .
C12 C15 C5 125.5(8) . .
C17 C15 C5 117.1(8) . .
N2 C16 C7 123.7(8) . .
N2 C16 H16 118.1 . .
C7 C16 H16 118.1 . .
N6 C17 C15 123.0(9) . .
N6 C17 H17 118.5 . .
C15 C17 H17 118.5 . .
C20 C18 C1 119.5(8) . .
C20 C18 N3 117.3(8) . .
C1 C18 N3 123.0(8) . .
C1 C19 C11 121.9(8) . .
C1 C19 H19 119.0 . .
C11 C19 H19 119.0 . .
C14 C20 C18 121.1(8) . .
C14 C20 H20 119.4 . .
C18 C20 H20 119.4 . .
O5 C21 N4 121.7(7) . .
O5 C21 C24 119.5(7) . .
N4 C21 C24 118.8(7) . .
N5 C22 C27 122.8(7) . .
N5 C22 H22 118.6 . .
C27 C22 H22 118.6 . .
C6 C23 C8 120.6(8) . .
C6 C23 H23 119.7 . .
C8 C23 H23 119.7 . .
C28 C24 C25 118.3(7) . .
C28 C24 C21 116.4(7) . .
C25 C24 C21 125.3(7) . .
C24 C25 C27 118.0(8) . .
C24 C25 H25 121.0 . .
C27 C25 H25 121.0 . .
C13 C26 C7 119.4(11) . .
C13 C26 H26 120.3 . .
C7 C26 H26 120.3 . .
C22 C27 C25 119.4(8) . .
C22 C27 H27 120.3 . .
C25 C27 H27 120.3 . .
N5 C28 C24 123.9(7) . .
N5 C28 H28 118.0 . .
C24 C28 H28 118.0 . .
O11 C30 H30A 109.5 . .
O11 C30 H30B 109.5 . .
H30A C30 H30B 109.5 . .
O11 C30 H30C 109.5 . .
H30A C30 H30C 109.5 . .
H30B C30 H30C 109.5 . .
C5 N1 C11 128.5(8) . .
C5 N1 H1 115.7 . .
C11 N1 H1 115.7 . .
C16 N2 C10 117.7(8) . .
C16 N2 Zn2 125.1(6) . .
C10 N2 Zn2 116.9(6) . .
C3 N3 C18 126.1(8) . .
C3 N3 H3 116.9 . .
C18 N3 H3 116.9 . .
C21 N4 C6 122.7(7) . .
C21 N4 H4 118.7 . .
C6 N4 H4 118.7 . .
C28 N5 C22 117.4(7) . .
C28 N5 Mo4 116.4(5) . .
C22 N5 Mo4 125.4(5) . .
C4 N6 C17 117.9(8) . .
C4 N6 Zn1 112.7(7) . .
C17 N6 Zn1 129.2(7) . .
Mo4 O7 Mo3 114.5(2) . .
Mo1 O9 Zn1 141.5(3) . .
C30 O11 Zn1 141.3(10) . .
Mo2 O14 Mo1 116.1(2) . 2_675
Mo2 O15 Mo4 108.3(2) 2_675 .
Mo2 O15 Mo3 111.9(2) 2_675 .
Mo4 O15 Mo3 90.72(17) . .
Mo2 O17 Mo3 151.1(2) . .
Mo2 O17 Mo1 102.7(2) . .
Mo3 O17 Mo1 93.48(17) . .
Mo2 O17 Mo2 104.1(2) . 2_675
Mo3 O17 Mo2 97.64(17) . 2_675
Mo1 O17 Mo2 96.18(17) . 2_675
Mo1 O18 Mo3 112.1(2) . .
Mo1 O19 Mo4 147.0(3) . 2_675
Mo1 O19 Mo2 106.6(2) . .
Mo4 O19 Mo2 106.4(2) 2_675 .
Zn2 O1W H1WA 109.3 . .
Zn2 O1W H1WB 109.2 . .
H1WA O1W H1WB 109.5 . .
Zn2 O2W H2WA 109.3 . .
Zn2 O2W H2WB 109.2 . .
H2WA O2W H2WB 109.5 . .
O3W O3W Zn1 135(2) 2_665 2_665
O3W O3W Zn1 22.8(11) 2_665 .
Zn1 O3W Zn1 157.5(12) 2_665 .
O3W O3W H3WA 110.8 2_665 .
Zn1 O3W H3WA 75.1 2_665 .
Zn1 O3W H3WA 109.3 . .
O3W O3W H3WB 88.0 2_665 .
Zn1 O3W H3WB 50.2 2_665 .
Zn1 O3W H3WB 109.3 . .
H3WA O3W H3WB 109.5 . .
Zn1 O4W H4WA 109.2 . .
Zn1 O4W H4WB 109.1 . .
H4WA O4W H4WB 109.5 . .

loop_
_geom_bond_atom_site_label_1
_geom_bond_atom_site_label_2
_geom_bond_distance
_geom_bond_site_symmetry_2
Zn1 O3W 1.098(12) 2_665
Zn1 O3W 2.014(12) .
Zn1 O11 2.063(14) .
Zn1 O4W 2.114(13) .
Zn1 O9 2.167(6) .
Zn1 N6 2.225(8) .
Zn1 Zn1 3.058(4) 2_665
Zn2 O2W 2.101(5) 2_456
Zn2 O2W 2.102(5) .
Zn2 O1W 2.143(5) 2_456
Zn2 O1W 2.143(5) .
Zn2 N2 2.187(7) 2_456
Zn2 N2 2.188(7) .
Mo1 O12 1.709(5) .
Mo1 O9 1.710(5) .
Mo1 O18 1.932(5) .
Mo1 O19 1.933(5) .
Mo1 O17 2.225(5) .
Mo1 O14 2.321(5) 2_675
Mo2 O13 1.684(5) .
Mo2 O14 1.746(5) .
Mo2 O15 1.919(5) 2_675
Mo2 O17 1.945(4) .
Mo2 O19 2.134(5) .
Mo2 O17 2.426(5) 2_675
Mo3 O16 1.701(5) .
Mo3 O8 1.710(5) .
Mo3 O7 1.961(5) .
Mo3 O18 1.962(5) .
Mo3 O17 2.211(5) .
Mo3 O15 2.290(5) .
Mo4 O10 1.698(5) .
Mo4 O6 1.714(5) .
Mo4 O7 1.877(5) .
Mo4 O19 2.090(5) 2_675
Mo4 O15 2.245(5) .
Mo4 N5 2.252(6) .
C1 C19 1.372(12) .
C1 C18 1.399(12) .
C1 H1A 0.9300 .
C3 O4 1.224(12) .
C3 N3 1.326(11) .
C3 C7 1.512(13) .
C4 N6 1.316(12) .
C4 C9 1.379(12) .
C4 H4A 0.9300 .
C5 O20 1.227(12) .
C5 N1 1.351(11) .
C5 C15 1.497(13) .
C6 C8 1.368(12) 2_576
C6 C23 1.369(12) .
C6 N4 1.419(10) .
C7 C16 1.372(12) .
C7 C26 1.427(14) .
C8 C6 1.368(12) 2_576
C8 C23 1.388(11) .
C8 H8 0.9300 .
C9 C12 1.374(13) .
C9 H9 0.9300 .
C10 N2 1.332(11) .
C10 C13 1.395(15) .
C10 H10 0.9300 .
C11 C19 1.394(12) .
C11 C14 1.405(12) .
C11 N1 1.415(11) .
C12 C15 1.379(13) .
C12 H12 0.9300 .
C13 C26 1.355(16) .
C13 H13 0.9300 .
C14 C20 1.359(12) .
C14 H14 0.9300 .
C15 C17 1.394(12) .
C16 N2 1.329(10) .
C16 H16 0.9300 .
C17 N6 1.337(12) .
C17 H17 0.9300 .
C18 C20 1.392(12) .
C18 N3 1.434(11) .
C19 H19 0.9300 .
C20 H20 0.9300 .
C21 O5 1.225(9) .
C21 N4 1.309(10) .
C21 C24 1.500(10) .
C22 N5 1.341(10) .
C22 C27 1.372(11) .
C22 H22 0.9300 .
C23 H23 0.9300 .
C24 C28 1.382(10) .
C24 C25 1.389(11) .
C25 C27 1.395(11) .
C25 H25 0.9300 .
C26 H26 0.9300 .
C27 H27 0.9300 .
C28 N5 1.331(9) .
C28 H28 0.9300 .
C30 O11 1.64(2) .
C30 H30A 0.9600 .
C30 H30B 0.9600 .
C30 H30C 0.9600 .
N1 H1 0.8600 .
N3 H3 0.8600 .
N4 H4 0.8600 .
O14 Mo1 2.321(5) 2_675
O15 Mo2 1.919(5) 2_675
O17 Mo2 2.426(5) 2_675
O19 Mo4 2.090(5) 2_675
O1W H1WA 0.9600 .
O1W H1WB 0.9600 .
O2W H2WA 0.9600 .
O2W H2WB 0.9600 .
O3W O3W 1.09(2) 2_665
O3W Zn1 1.098(12) 2_665
O3W H3WA 0.8500 .
O3W H3WB 0.8500 .
O4W H4WA 0.9600 .
O4W H4WB 0.9600 .

loop_
_geom_torsion_atom_site_label_1
_geom_torsion_atom_site_label_2
_geom_torsion_atom_site_label_3
_geom_torsion_atom_site_label_4
_geom_torsion
_geom_torsion_site_symmetry_1
_geom_torsion_site_symmetry_4
O4 C3 C7 C16 -150.6(12) . .
N3 C3 C7 C16 30.5(16) . .
O4 C3 C7 C26 26.5(17) . .
N3 C3 C7 C26 -152.3(11) . .
N6 C4 C9 C12 1.0(16) . .
C4 C9 C12 C15 -0.3(15) . .
N2 C10 C13 C26 0(2) . .
C19 C11 C14 C20 -0.9(15) . .
N1 C11 C14 C20 178.3(9) . .
C9 C12 C15 C17 -0.5(14) . .
C9 C12 C15 C5 177.4(9) . .
O20 C5 C15 C12 -179.2(10) . .
N1 C5 C15 C12 -0.8(14) . .
O20 C5 C15 C17 -1.2(14) . .
N1 C5 C15 C17 177.1(8) . .
C26 C7 C16 N2 0.2(16) . .
C3 C7 C16 N2 177.3(9) . .
C12 C15 C17 N6 0.7(14) . .
C5 C15 C17 N6 -177.4(9) . .
C19 C1 C18 C20 -1.1(15) . .
C19 C1 C18 N3 -176.6(9) . .
C18 C1 C19 C11 -0.3(15) . .
C14 C11 C19 C1 1.3(15) . .
N1 C11 C19 C1 -178.0(9) . .
C11 C14 C20 C18 -0.4(16) . .
C1 C18 C20 C14 1.5(15) . .
N3 C18 C20 C14 177.2(9) . .
C8 C6 C23 C8 0.5(16) 2_576 .
N4 C6 C23 C8 179.7(8) . .
C6 C8 C23 C6 -0.5(16) 2_576 .
O5 C21 C24 C28 -12.2(11) . .
N4 C21 C24 C28 167.2(7) . .
O5 C21 C24 C25 168.5(8) . .
N4 C21 C24 C25 -12.1(12) . .
C28 C24 C25 C27 -0.1(12) . .
C21 C24 C25 C27 179.1(8) . .
C10 C13 C26 C7 1(2) . .
C16 C7 C26 C13 -1.6(19) . .
C3 C7 C26 C13 -179.0(13) . .
N5 C22 C27 C25 -1.6(13) . .
C24 C25 C27 C22 2.6(12) . .
C25 C24 C28 N5 -3.6(12) . .
C21 C24 C28 N5 177.1(7) . .
O20 C5 N1 C11 4.3(16) . .
C15 C5 N1 C11 -174.1(8) . .
C19 C11 N1 C5 -169.7(9) . .
C14 C11 N1 C5 11.0(15) . .
C7 C16 N2 C10 1.3(14) . .
C7 C16 N2 Zn2 -172.6(8) . .
C13 C10 N2 C16 -1.5(18) . .
C13 C10 N2 Zn2 172.9(11) . .
O4 C3 N3 C18 0.2(17) . .
C7 C3 N3 C18 179.0(8) . .
C20 C18 N3 C3 150.1(10) . .
C1 C18 N3 C3 -34.3(14) . .
O5 C21 N4 C6 1.4(13) . .
C24 C21 N4 C6 -178.0(8) . .
C8 C6 N4 C21 -122.5(10) 2_576 .
C23 C6 N4 C21 58.4(13) . .
C24 C28 N5 C22 4.6(11) . .
C24 C28 N5 Mo4 -165.1(6) . .
C27 C22 N5 C28 -1.9(11) . .
C27 C22 N5 Mo4 166.8(6) . .
C9 C4 N6 C17 -0.9(15) . .
C9 C4 N6 Zn1 173.8(8) . .
C15 C17 N6 C4 0.0(14) . .
C15 C17 N6 Zn1 -173.7(7) . .
O10 Mo4 O7 Mo3 -175.7(3) . .
O6 Mo4 O7 Mo3 73.9(3) . .
O19 Mo4 O7 Mo3 -84.8(3) 2_675 .
O15 Mo4 O7 Mo3 -15.8(2) . .
N5 Mo4 O7 Mo3 -31.6(8) . .
O12 Mo1 O9 Zn1 -115.5(5) . .
O18 Mo1 O9 Zn1 142.9(5) . .
O19 Mo1 O9 Zn1 -15.0(6) . .
O17 Mo1 O9 Zn1 56.5(8) . .
O14 Mo1 O9 Zn1 65.2(5) 2_675 .
O13 Mo2 O14 Mo1 176.6(2) . 2_675
O15 Mo2 O14 Mo1 68.8(3) 2_675 2_675
O17 Mo2 O14 Mo1 -76.8(3) . 2_675
O19 Mo2 O14 Mo1 -10.3(7) . 2_675
O17 Mo2 O14 Mo1 -3.3(2) 2_675 2_675
